data_7013756
loop_
_publ_author_name
'Mehdoui, Thouraya'
'Berthet, Jean-Claude'
'Thu\'ery, Pierre'
'Ephritikhine, Michel'

_publ_section_title
;
 Lanthanide(III)/actinide(III) differentiation in coordination of azine
 molecules to tris(cyclopentadienyl) complexes of cerium and uranium.
;
_journal_issue 4
_journal_name_full 'Dalton transactions (Cambridge, England : 2003)'
_journal_page_first 579
_journal_page_last 590
_journal_paper_doi 10.1039/b313992a
_journal_year 2004
_chemical_formula_sum 'C31 H43 Ce N2'
_chemical_formula_weight 583.79
_space_group_IT_number 14
_symmetry_cell_setting monoclinic
_symmetry_space_group_name_Hall '-P 2yn'
_symmetry_space_group_name_H-M 'P 1 21/n 1'
_atom_sites_solution_hydrogens geom
_atom_sites_solution_primary patter
_atom_sites_solution_secondary difmap
_audit_creation_method SHELXL-97
_cell_angle_alpha 90.00
_cell_angle_beta 113.803(2)
_cell_angle_gamma 90.00
_cell_formula_units_Z 4
_cell_length_a 9.5985(3)
_cell_length_b 26.9296(8)
_cell_length_c 11.8362(4)
_cell_measurement_reflns_used 19232
_cell_measurement_temperature 100(2)
_cell_measurement_theta_max 25.68
_cell_measurement_theta_min 2.77
_cell_volume 2799.22(16)
_computing_cell_refinement 'DENZO-SMN (Otwinowski & Minor, 1997)'
_computing_data_collection 'Kappa-CCD software (Nonius B.V., 1998)'
_computing_data_reduction 'DENZO-SMN (Otwinowski & Minor, 1997)'
_computing_molecular_graphics 'SHELXTL (Sheldrick, 1999)'
_computing_publication_material 'SHELXTL (Sheldrick, 1999)'
_computing_structure_refinement 'SHELXL-97 (Sheldrick, 1997)'
_computing_structure_solution 'SHELXS-97 (Sheldrick, 1997)'
_diffrn_ambient_temperature 100(2)
_diffrn_measured_fraction_theta_full 0.995
_diffrn_measured_fraction_theta_max 0.995
_diffrn_measurement_device_type 'Nonius Kappa-CCD'
_diffrn_measurement_method '\f scans'
_diffrn_radiation_monochromator graphite
_diffrn_radiation_source 'fine-focus sealed tube'
_diffrn_radiation_type MoK\a
_diffrn_radiation_wavelength 0.71073
_diffrn_reflns_av_R_equivalents 0.0610
_diffrn_reflns_av_sigmaI/netI 0.0568
_diffrn_reflns_limit_h_max 11
_diffrn_reflns_limit_h_min -11
_diffrn_reflns_limit_k_max 32
_diffrn_reflns_limit_k_min -32
_diffrn_reflns_limit_l_max 14
_diffrn_reflns_limit_l_min -14
_diffrn_reflns_number 19232
_diffrn_reflns_theta_full 25.68
_diffrn_reflns_theta_max 25.68
_diffrn_reflns_theta_min 2.77
_diffrn_standards_decay_% 0
_diffrn_standards_interval_time 0
_exptl_absorpt_coefficient_mu 1.647
_exptl_absorpt_correction_T_max 0.914
_exptl_absorpt_correction_T_min 0.648
_exptl_absorpt_correction_type refdelf
_exptl_absorpt_process_details 'program DELABS from PLATON (Spek, 2000)'
_exptl_crystal_colour 'translucent light orange'
_exptl_crystal_density_diffrn 1.385
_exptl_crystal_density_meas ?
_exptl_crystal_description platelet
_exptl_crystal_F_000 1204
_exptl_crystal_size_max 0.25
_exptl_crystal_size_mid 0.25
_exptl_crystal_size_min 0.05
_refine_diff_density_max 0.662
_refine_diff_density_min -0.462
_refine_diff_density_rms 0.088
_refine_ls_extinction_method none
_refine_ls_goodness_of_fit_ref 1.014
_refine_ls_hydrogen_treatment constr
_refine_ls_matrix_type full
_refine_ls_number_parameters 316
_refine_ls_number_reflns 5285
_refine_ls_number_restraints 0
_refine_ls_restrained_S_all 1.014
_refine_ls_R_factor_all 0.0462
_refine_ls_R_factor_gt 0.0292
_refine_ls_shift/su_max 0.001
_refine_ls_shift/su_mean 0.000
_refine_ls_structure_factor_coef Fsqd
_refine_ls_weighting_details 'calc w=1/[\s^2^(Fo^2^)+1.4833P] where P=(Fo^2^+2Fc^2^)/3'
_refine_ls_weighting_scheme calc
_refine_ls_wR_factor_gt 0.0582
_refine_ls_wR_factor_ref 0.0638
_reflns_number_gt 4175
_reflns_number_total 5285
_reflns_threshold_expression >2sigma(I)
_cod_data_source_file b313992a.txt
_cod_data_source_block (Ce,Bu^t^,pyridazine)
_cod_original_cell_volume 2799.22(15)
_cod_original_sg_symbol_H-M 'P 21/n'
_cod_database_code 7013756

loop_
_symmetry_equiv_pos_as_xyz
'x, y, z'
'-x+1/2, y+1/2, -z+1/2'
'-x, -y, -z'
'x-1/2, -y-1/2, z-1/2'

loop_
_atom_site_label
_atom_site_type_symbol
_atom_site_fract_x
_atom_site_fract_y
_atom_site_fract_z
_atom_site_U_iso_or_equiv
_atom_site_adp_type
_atom_site_occupancy
_atom_site_symmetry_multiplicity
_atom_site_calc_flag
_atom_site_refinement_flags
_atom_site_disorder_assembly
_atom_site_disorder_group
Ce Ce 0.28308(2) 0.868859(6) 0.027420(16) 0.01772(6) Uani 1 1 d . . .
N1 N 0.5645(3) 0.89764(10) 0.1668(2) 0.0238(6) Uani 1 1 d . . .
N2 N 0.5701(3) 0.84929(10) 0.1950(2) 0.0228(6) Uani 1 1 d . . .
C1 C 0.2548(4) 0.88026(11) 0.2682(3) 0.0195(7) Uani 1 1 d . . .
C2 C 0.1587(4) 0.91518(12) 0.1856(3) 0.0209(7) Uani 1 1 d . . .
H2 H 0.1709 0.9495 0.1922 0.025 Uiso 1 1 calc R . .
C3 C 0.0398(4) 0.88973(14) 0.0904(3) 0.0253(7) Uani 1 1 d . . .
H3 H -0.0404 0.9043 0.0251 0.030 Uiso 1 1 calc R . .
C4 C 0.0643(4) 0.83856(13) 0.1120(3) 0.0241(7) Uani 1 1 d . . .
H4 H 0.0030 0.8133 0.0636 0.029 Uiso 1 1 calc R . .
C5 C 0.1989(4) 0.83226(12) 0.2206(3) 0.0234(7) Uani 1 1 d . . .
H5 H 0.2430 0.8021 0.2548 0.028 Uiso 1 1 calc R . .
C6 C 0.3739(4) 0.89089(12) 0.3979(3) 0.0224(7) Uani 1 1 d . . .
C7 C 0.4861(4) 0.84784(13) 0.4490(3) 0.0288(8) Uani 1 1 d . . .
H7A H 0.5578 0.8558 0.5309 0.043 Uiso 1 1 calc R . .
H7B H 0.5395 0.8425 0.3967 0.043 Uiso 1 1 calc R . .
H7C H 0.4314 0.8183 0.4513 0.043 Uiso 1 1 calc R . .
C8 C 0.2887(4) 0.89717(14) 0.4830(3) 0.0306(8) Uani 1 1 d . . .
H8A H 0.2204 0.9249 0.4555 0.046 Uiso 1 1 calc R . .
H8B H 0.3608 0.9029 0.5661 0.046 Uiso 1 1 calc R . .
H8C H 0.2317 0.8676 0.4804 0.046 Uiso 1 1 calc R . .
C9 C 0.4601(4) 0.93919(13) 0.4013(3) 0.0317(8) Uani 1 1 d . . .
H9A H 0.3886 0.9659 0.3688 0.048 Uiso 1 1 calc R . .
H9B H 0.5182 0.9354 0.3522 0.048 Uiso 1 1 calc R . .
H9C H 0.5274 0.9465 0.4850 0.048 Uiso 1 1 calc R . .
C10 C 0.1130(4) 0.93471(11) -0.1885(3) 0.0216(7) Uani 1 1 d . . .
C11 C 0.1379(4) 0.96218(11) -0.0800(3) 0.0230(7) Uani 1 1 d . . .
H11 H 0.0626 0.9729 -0.0552 0.028 Uiso 1 1 calc R . .
C12 C 0.2948(4) 0.97060(12) -0.0160(3) 0.0226(7) Uani 1 1 d . . .
H12 H 0.3412 0.9876 0.0583 0.027 Uiso 1 1 calc R . .
C13 C 0.3692(4) 0.94864(12) -0.0843(3) 0.0230(7) Uani 1 1 d . . .
H13 H 0.4736 0.9486 -0.0632 0.028 Uiso 1 1 calc R . .
C14 C 0.2574(4) 0.92677(11) -0.1903(3) 0.0216(7) Uani 1 1 d . . .
H14 H 0.2757 0.9099 -0.2515 0.026 Uiso 1 1 calc R . .
C15 C -0.0411(4) 0.92653(12) -0.2961(3) 0.0225(7) Uani 1 1 d . . .
C16 C -0.0408(4) 0.88210(13) -0.3765(3) 0.0333(9) Uani 1 1 d . . .
H16A H 0.0354 0.8869 -0.4086 0.050 Uiso 1 1 calc R . .
H16B H -0.1390 0.8791 -0.4436 0.050 Uiso 1 1 calc R . .
H16C H -0.0187 0.8524 -0.3276 0.050 Uiso 1 1 calc R . .
C17 C -0.0774(4) 0.97323(13) -0.3777(3) 0.0315(9) Uani 1 1 d . . .
H17A H -0.0800 1.0017 -0.3296 0.047 Uiso 1 1 calc R . .
H17B H -0.1746 0.9693 -0.4455 0.047 Uiso 1 1 calc R . .
H17C H -0.0002 0.9779 -0.4089 0.047 Uiso 1 1 calc R . .
C18 C -0.1669(4) 0.91879(14) -0.2493(3) 0.0317(9) Uani 1 1 d . . .
H18A H -0.1463 0.8892 -0.2000 0.048 Uiso 1 1 calc R . .
H18B H -0.2633 0.9155 -0.3184 0.048 Uiso 1 1 calc R . .
H18C H -0.1700 0.9468 -0.2002 0.048 Uiso 1 1 calc R . .
C19 C 0.3976(4) 0.79010(11) -0.0946(3) 0.0202(7) Uani 1 1 d . . .
C20 C 0.2488(4) 0.80388(11) -0.1760(3) 0.0213(7) Uani 1 1 d . . .
H20 H 0.2236 0.8202 -0.2509 0.026 Uiso 1 1 calc R . .
C21 C 0.1437(4) 0.78899(12) -0.1260(3) 0.0247(7) Uani 1 1 d . . .
H21 H 0.0390 0.7942 -0.1609 0.030 Uiso 1 1 calc R . .
C22 C 0.2281(4) 0.76485(11) -0.0135(3) 0.0252(7) Uani 1 1 d . . .
H22 H 0.1883 0.7505 0.0386 0.030 Uiso 1 1 calc R . .
C23 C 0.3819(4) 0.76605(11) 0.0067(3) 0.0235(7) Uani 1 1 d . . .
H23 H 0.4615 0.7532 0.0755 0.028 Uiso 1 1 calc R . .
C24 C 0.5415(4) 0.79448(12) -0.1185(3) 0.0223(7) Uani 1 1 d . . .
C25 C 0.6650(4) 0.75889(13) -0.0354(3) 0.0289(8) Uani 1 1 d . . .
H25A H 0.6903 0.7670 0.0496 0.043 Uiso 1 1 calc R . .
H25B H 0.7541 0.7620 -0.0527 0.043 Uiso 1 1 calc R . .
H25C H 0.6279 0.7254 -0.0510 0.043 Uiso 1 1 calc R . .
C26 C 0.6083(4) 0.84742(12) -0.0967(3) 0.0288(8) Uani 1 1 d . . .
H26A H 0.5343 0.8702 -0.1507 0.043 Uiso 1 1 calc R . .
H26B H 0.6982 0.8482 -0.1134 0.043 Uiso 1 1 calc R . .
H26C H 0.6339 0.8568 -0.0124 0.043 Uiso 1 1 calc R . .
C27 C 0.5041(4) 0.78125(13) -0.2549(3) 0.0280(8) Uani 1 1 d . . .
H27A H 0.4643 0.7481 -0.2715 0.042 Uiso 1 1 calc R . .
H27B H 0.5950 0.7833 -0.2699 0.042 Uiso 1 1 calc R . .
H27C H 0.4297 0.8041 -0.3080 0.042 Uiso 1 1 calc R . .
C28 C 0.7039(4) 0.82775(12) 0.2567(3) 0.0256(8) Uani 1 1 d . . .
H28 H 0.7064 0.7942 0.2757 0.031 Uiso 1 1 calc R . .
C29 C 0.8400(4) 0.85355(13) 0.2937(3) 0.0280(8) Uani 1 1 d . . .
H29 H 0.9325 0.8377 0.3369 0.034 Uiso 1 1 calc R . .
C30 C 0.8348(4) 0.90299(14) 0.2649(3) 0.0296(8) Uani 1 1 d . . .
H30 H 0.9231 0.9218 0.2877 0.036 Uiso 1 1 calc R . .
C31 C 0.6923(4) 0.92381(12) 0.2004(3) 0.0258(8) Uani 1 1 d . . .
H31 H 0.6860 0.9573 0.1799 0.031 Uiso 1 1 calc R . .

loop_
_atom_site_aniso_label
_atom_site_aniso_U_11
_atom_site_aniso_U_22
_atom_site_aniso_U_33
_atom_site_aniso_U_23
_atom_site_aniso_U_13
_atom_site_aniso_U_12
Ce 0.01817(10) 0.01702(9) 0.01818(9) -0.00024(8) 0.00753(7) -0.00167(8)
N1 0.0237(15) 0.0237(15) 0.0223(14) 0.0008(13) 0.0075(12) 0.0010(12)
N2 0.0265(16) 0.0229(14) 0.0214(14) -0.0002(12) 0.0124(12) -0.0012(12)
C1 0.0188(16) 0.0223(16) 0.0185(15) 0.0003(13) 0.0086(13) -0.0016(13)
C2 0.0221(18) 0.0223(17) 0.0205(16) -0.0015(14) 0.0108(14) 0.0011(14)
C3 0.0192(17) 0.039(2) 0.0188(16) 0.0025(16) 0.0088(13) 0.0005(15)
C4 0.0213(18) 0.0308(19) 0.0224(17) -0.0022(15) 0.0110(14) -0.0078(15)
C5 0.0247(18) 0.0233(17) 0.0270(17) 0.0028(15) 0.0153(15) -0.0034(14)
C6 0.0227(17) 0.0239(16) 0.0196(16) -0.0010(14) 0.0075(14) 0.0007(14)
C7 0.0251(19) 0.039(2) 0.0207(17) 0.0023(16) 0.0080(15) 0.0042(16)
C8 0.038(2) 0.034(2) 0.0190(16) 0.0008(16) 0.0112(15) 0.0068(17)
C9 0.030(2) 0.037(2) 0.0264(18) -0.0070(17) 0.0096(16) -0.0067(16)
C10 0.0253(18) 0.0190(16) 0.0215(16) 0.0041(14) 0.0103(14) 0.0001(14)
C11 0.0259(19) 0.0225(16) 0.0217(16) 0.0030(15) 0.0109(14) 0.0009(14)
C12 0.0284(19) 0.0173(16) 0.0197(16) -0.0011(14) 0.0072(14) -0.0021(14)
C13 0.0215(18) 0.0216(17) 0.0245(17) 0.0080(14) 0.0079(14) -0.0018(14)
C14 0.0285(19) 0.0182(16) 0.0203(16) 0.0024(14) 0.0122(14) -0.0013(14)
C15 0.0217(18) 0.0264(17) 0.0159(15) -0.0010(14) 0.0040(14) -0.0029(14)
C16 0.0259(19) 0.040(2) 0.0260(18) -0.0061(16) 0.0019(15) 0.0019(16)
C17 0.030(2) 0.035(2) 0.0242(18) 0.0081(16) 0.0054(15) 0.0028(16)
C18 0.0236(19) 0.048(2) 0.0242(18) -0.0031(17) 0.0101(15) -0.0092(17)
C19 0.0229(18) 0.0155(15) 0.0214(16) -0.0034(14) 0.0082(14) -0.0003(13)
C20 0.0252(18) 0.0166(15) 0.0205(16) -0.0034(14) 0.0075(14) -0.0002(13)
C21 0.0242(18) 0.0220(17) 0.0282(18) -0.0089(15) 0.0109(15) -0.0058(14)
C22 0.0327(19) 0.0175(15) 0.0298(18) -0.0043(15) 0.0171(16) -0.0070(15)
C23 0.0280(19) 0.0155(15) 0.0256(17) -0.0022(14) 0.0093(15) -0.0006(14)
C24 0.0219(18) 0.0206(16) 0.0270(17) -0.0034(14) 0.0124(14) 0.0001(14)
C25 0.0257(19) 0.0320(19) 0.0285(18) -0.0049(16) 0.0104(16) -0.0002(15)
C26 0.0268(19) 0.0269(17) 0.036(2) -0.0021(16) 0.0166(16) -0.0007(15)
C27 0.0265(19) 0.0308(19) 0.0273(18) -0.0005(16) 0.0113(15) 0.0035(15)
C28 0.035(2) 0.0197(16) 0.0230(17) 0.0017(14) 0.0128(16) 0.0036(15)
C29 0.0236(19) 0.037(2) 0.0224(17) -0.0001(16) 0.0080(14) 0.0062(15)
C30 0.0226(19) 0.040(2) 0.0270(18) -0.0056(17) 0.0105(15) -0.0055(16)
C31 0.032(2) 0.0216(17) 0.0229(17) -0.0004(15) 0.0100(15) -0.0060(15)

loop_
_atom_type_symbol
_atom_type_description
_atom_type_scat_dispersion_real
_atom_type_scat_dispersion_imag
_atom_type_scat_source
C C 0.0033 0.0016 'International Tables Vol C Tables 4.2.6.8 and 6.1.1.4'
H H 0.0000 0.0000 'International Tables Vol C Tables 4.2.6.8 and 6.1.1.4'
N N 0.0061 0.0033 'International Tables Vol C Tables 4.2.6.8 and 6.1.1.4'
Ce Ce -0.2486 2.6331 'International Tables Vol C Tables 4.2.6.8 and 6.1.1.4'

loop_
_geom_angle_atom_site_label_1
_geom_angle_atom_site_label_2
_geom_angle_atom_site_label_3
_geom_angle
_geom_angle_site_symmetry_1
_geom_angle_site_symmetry_3
_geom_angle_publ_flag
N1 Ce N2 28.87(8) . . ?
N1 Ce C3 121.97(9) . . ?
N2 Ce C3 123.85(9) . . ?
N1 Ce C21 137.11(9) . . ?
N2 Ce C21 113.88(9) . . ?
C3 Ce C21 95.54(10) . . ?
N1 Ce C4 126.05(9) . . ?
N2 Ce C4 111.71(9) . . ?
C3 Ce C4 29.20(10) . . ?
C21 Ce C4 76.98(10) . . ?
N1 Ce C12 73.83(9) . . ?
N2 Ce C12 102.69(9) . . ?
C3 Ce C12 87.23(11) . . ?
C21 Ce C12 132.92(10) . . ?
C4 Ce C12 116.38(10) . . ?
N1 Ce C13 69.54(9) . . ?
N2 Ce C13 95.01(9) . . ?
C3 Ce C13 114.15(10) . . ?
C21 Ce C13 115.98(10) . . ?
C4 Ce C13 142.95(10) . . ?
C12 Ce C13 29.03(10) . . ?
N1 Ce C22 117.69(9) . . ?
N2 Ce C22 89.83(9) . . ?
C3 Ce C22 97.24(11) . . ?
C21 Ce C22 28.88(9) . . ?
C4 Ce C22 70.08(10) . . ?
C12 Ce C22 161.41(10) . . ?
C13 Ce C22 137.57(10) . . ?
N1 Ce C2 93.14(9) . . ?
N2 Ce C2 100.01(8) . . ?
C3 Ce C2 28.89(9) . . ?
C21 Ce C2 122.84(10) . . ?
C4 Ce C2 47.41(10) . . ?
C12 Ce C2 75.71(10) . . ?
C13 Ce C2 104.60(10) . . ?
C22 Ce C2 116.00(10) . . ?
N1 Ce C20 116.17(9) . . ?
N2 Ce C20 103.40(9) . . ?
C3 Ce C20 121.40(10) . . ?
C21 Ce C20 28.90(9) . . ?
C4 Ce C20 105.85(10) . . ?
C12 Ce C20 116.11(9) . . ?
C13 Ce C20 91.56(9) . . ?
C22 Ce C20 46.58(10) . . ?
C2 Ce C20 150.17(9) . . ?
N1 Ce C5 98.49(9) . . ?
N2 Ce C5 83.18(9) . . ?
C3 Ce C5 47.40(10) . . ?
C21 Ce C5 92.20(10) . . ?
C4 Ce C5 28.86(9) . . ?
C12 Ce C5 121.61(10) . . ?
C13 Ce C5 149.42(9) . . ?
C22 Ce C5 73.01(10) . . ?
C2 Ce C5 46.47(9) . . ?
C20 Ce C5 118.64(9) . . ?
N1 Ce C11 101.99(9) . . ?
N2 Ce C11 130.74(9) . . ?
C3 Ce C11 68.68(10) . . ?
C21 Ce C11 111.30(10) . . ?
C4 Ce C11 96.47(10) . . ?
C12 Ce C11 28.42(9) . . ?
C13 Ce C11 46.71(10) . . ?
C22 Ce C11 138.68(10) . . ?
C2 Ce C11 70.04(9) . . ?
C20 Ce C11 106.63(9) . . ?
C5 Ce C11 113.81(10) . . ?
C31 N1 N2 120.1(3) . . ?
C31 N1 Ce 158.0(2) . . ?
N2 N1 Ce 78.41(17) . . ?
C28 N2 N1 119.6(3) . . ?
C28 N2 Ce 163.1(2) . . ?
N1 N2 Ce 72.72(16) . . ?
C2 C1 C5 107.2(3) . . ?
C2 C1 C6 126.2(3) . . ?
C5 C1 C6 125.3(3) . . ?
C2 C1 Ce 71.99(18) . . ?
C5 C1 Ce 72.20(17) . . ?
C6 C1 Ce 131.3(2) . . ?
C1 C2 C3 108.8(3) . . ?
C1 C2 Ce 80.44(19) . . ?
C3 C2 Ce 71.67(19) . . ?
C4 C3 C2 108.0(3) . . ?
C4 C3 Ce 75.7(2) . . ?
C2 C3 Ce 79.44(19) . . ?
C3 C4 C5 107.8(3) . . ?
C3 C4 Ce 75.1(2) . . ?
C5 C4 Ce 79.49(19) . . ?
C4 C5 C1 108.0(3) . . ?
C4 C5 Ce 71.64(18) . . ?
C1 C5 Ce 79.78(18) . . ?
C1 C6 C7 112.2(3) . . ?
C1 C6 C9 111.3(3) . . ?
C7 C6 C9 110.2(3) . . ?
C1 C6 C8 107.3(3) . . ?
C7 C6 C8 107.4(3) . . ?
C9 C6 C8 108.2(3) . . ?
C14 C10 C11 106.6(3) . . ?
C14 C10 C15 126.2(3) . . ?
C11 C10 C15 125.7(3) . . ?
C14 C10 Ce 73.91(18) . . ?
C11 C10 Ce 72.62(17) . . ?
C15 C10 Ce 129.5(2) . . ?
C12 C11 C10 109.0(3) . . ?
C12 C11 Ce 71.52(18) . . ?
C10 C11 Ce 79.67(18) . . ?
C11 C12 C13 107.7(3) . . ?
C11 C12 Ce 80.06(18) . . ?
C13 C12 Ce 76.19(18) . . ?
C12 C13 C14 107.9(3) . . ?
C12 C13 Ce 74.79(18) . . ?
C14 C13 Ce 80.62(18) . . ?
C13 C14 C10 108.8(3) . . ?
C13 C14 Ce 71.12(17) . . ?
C10 C14 Ce 78.58(18) . . ?
C10 C15 C16 112.8(3) . . ?
C10 C15 C18 110.9(3) . . ?
C16 C15 C18 108.5(3) . . ?
C10 C15 C17 107.6(3) . . ?
C16 C15 C17 107.8(3) . . ?
C18 C15 C17 109.1(3) . . ?
C20 C19 C23 105.8(3) . . ?
C20 C19 C24 126.6(3) . . ?
C23 C19 C24 127.2(3) . . ?
C20 C19 Ce 71.21(18) . . ?
C23 C19 Ce 74.55(18) . . ?
C24 C19 Ce 124.66(19) . . ?
C19 C20 C21 109.6(3) . . ?
C19 C20 Ce 81.19(18) . . ?
C21 C20 Ce 71.60(17) . . ?
C22 C21 C20 106.9(3) . . ?
C22 C21 Ce 78.35(18) . . ?
C20 C21 Ce 79.51(18) . . ?
C23 C22 C21 108.4(3) . . ?
C23 C22 Ce 80.69(18) . . ?
C21 C22 Ce 72.78(17) . . ?
C22 C23 C19 109.3(3) . . ?
C22 C23 Ce 71.63(18) . . ?
C19 C23 Ce 77.93(17) . . ?
C19 C24 C25 110.9(3) . . ?
C19 C24 C26 112.8(3) . . ?
C25 C24 C26 108.0(3) . . ?
C19 C24 C27 109.3(3) . . ?
C25 C24 C27 108.7(3) . . ?
C26 C24 C27 107.1(3) . . ?
N2 C28 C29 122.3(3) . . ?
C30 C29 C28 118.3(3) . . ?
C29 C30 C31 117.3(3) . . ?
N1 C31 C30 122.4(3) . . ?

loop_
_geom_bond_atom_site_label_1
_geom_bond_atom_site_label_2
_geom_bond_distance
_geom_bond_site_symmetry_2
_geom_bond_publ_flag
Ce N1 2.650(3) . ?
Ce N2 2.719(3) . ?
Ce C3 2.781(3) . ?
Ce C21 2.784(3) . ?
Ce C4 2.789(3) . ?
Ce C12 2.798(3) . ?
Ce C13 2.816(3) . ?
Ce C22 2.855(3) . ?
Ce C2 2.880(3) . ?
Ce C20 2.885(3) . ?
Ce C5 2.889(3) . ?
Ce C11 2.906(3) . ?
Ce C14 2.936(3) . ?
Ce C1 2.986(3) . ?
Ce C10 2.996(3) . ?
Ce C19 3.012(3) . ?
N1 C31 1.328(4) . ?
N1 N2 1.340(4) . ?
N2 C28 1.328(4) . ?
C1 C2 1.401(4) . ?
C1 C5 1.426(4) . ?
C1 C6 1.526(4) . ?
C2 C3 1.415(4) . ?
C3 C4 1.404(5) . ?
C4 C5 1.418(4) . ?
C6 C7 1.531(5) . ?
C6 C9 1.533(5) . ?
C6 C8 1.543(5) . ?
C10 C14 1.411(5) . ?
C10 C11 1.416(4) . ?
C10 C15 1.529(4) . ?
C11 C12 1.404(5) . ?
C12 C13 1.407(5) . ?
C13 C14 1.409(4) . ?
C15 C16 1.529(5) . ?
C15 C18 1.532(5) . ?
C15 C17 1.538(5) . ?
C19 C20 1.412(4) . ?
C19 C23 1.423(5) . ?
C19 C24 1.523(5) . ?
C20 C21 1.418(5) . ?
C21 C22 1.408(5) . ?
C22 C23 1.397(5) . ?
C24 C25 1.533(5) . ?
C24 C26 1.541(4) . ?
C24 C27 1.547(4) . ?
C28 C29 1.385(5) . ?
C29 C30 1.370(5) . ?
C30 C31 1.388(5) . ?
